data_8105187
loop_
_publ_author_name
'Xu, Xue-Li'
'Li, Jin'

_publ_section_title
;
 Crystal structure of
 (E)-N&#x2032;-(2-chloro-6-hydroxybenzylidene)-3-hydroxybenzo-hydrazide
 monohydrate, C14H13ClN2O4
;
_journal_issue 2
_journal_name_full 'Zeitschrift f\"ur Kristallographie - New Crystal Structures'
_journal_page_first 229
_journal_page_last 230
_journal_paper_doi 10.1515/ncrs-2021-0465
_journal_volume 237
_journal_year 2022
_chemical_formula_moiety 'C14 H13 Cl N2 O4'
_chemical_formula_sum 'C14 H13 Cl N2 O4'
_chemical_formula_weight 308.71
_space_group_crystal_system monoclinic
_space_group_IT_number 14
_space_group_name_Hall '-P 2yn'
_space_group_name_H-M_alt 'P 1 21/n 1'
_atom_sites_solution_hydrogens mixed
_audit_creation_method SHELXL-2018/3
_cell_angle_alpha 90
_cell_angle_beta 97.961(2)
_cell_angle_gamma 90
_cell_formula_units_Z 4
_cell_length_a 9.7353(13)
_cell_length_b 13.7790(18)
_cell_length_c 10.5227(13)
_cell_measurement_reflns_used 3190
_cell_measurement_temperature 296(2)
_cell_measurement_theta_max 27.52
_cell_measurement_theta_min 2.58
_cell_volume 1397.9(3)
_computing_cell_refinement 'APEX2-2008 [1]'
_computing_data_collection 'APEX2-2008 [1]'
_computing_data_reduction 'SAINT- 2008 [1]'
_computing_molecular_graphics 'SHELXTL [2]'
_computing_publication_material 'SHELXTL [2]'
_computing_structure_refinement 'SHELXL-2018/3 [2]'
_computing_structure_solution 'Bruker SHELXTL [2]'
_diffrn_ambient_temperature 296(2)
_diffrn_measured_fraction_theta_full 1.000
_diffrn_measured_fraction_theta_max 1.000
_diffrn_measurement_device_type 'Bruker APEX-II CCD'
_diffrn_measurement_method '\f and \w scans'
_diffrn_radiation_type MoK\a
_diffrn_radiation_wavelength 0.71073
_diffrn_reflns_av_R_equivalents 0.0200
_diffrn_reflns_av_unetI/netI 0.0216
_diffrn_reflns_Laue_measured_fraction_full 1.000
_diffrn_reflns_Laue_measured_fraction_max 1.000
_diffrn_reflns_limit_h_max 11
_diffrn_reflns_limit_h_min -11
_diffrn_reflns_limit_k_max 16
_diffrn_reflns_limit_k_min -14
_diffrn_reflns_limit_l_max 10
_diffrn_reflns_limit_l_min -12
_diffrn_reflns_number 6983
_diffrn_reflns_point_group_measured_fraction_full 1.000
_diffrn_reflns_point_group_measured_fraction_max 1.000
_diffrn_reflns_theta_full 24.994
_diffrn_reflns_theta_max 24.994
_diffrn_reflns_theta_min 2.578
_diffrn_source 'fine-focus sealed tube'
_exptl_absorpt_coefficient_mu 0.291
_exptl_absorpt_correction_T_max 0.944
_exptl_absorpt_correction_T_min 0.931
_exptl_absorpt_correction_type multi-scan
_exptl_absorpt_process_details 'SADABS; Bruker, 2008 [1]'
_exptl_crystal_colour yellow
_exptl_crystal_density_diffrn 1.467
_exptl_crystal_density_method 'not measured'
_exptl_crystal_description block
_exptl_crystal_F_000 640
_exptl_crystal_size_max 0.250
_exptl_crystal_size_mid 0.230
_exptl_crystal_size_min 0.200
_refine_diff_density_max 0.274
_refine_diff_density_min -0.400
_refine_diff_density_rms 0.053
_refine_ls_extinction_coef .
_refine_ls_extinction_method none
_refine_ls_goodness_of_fit_ref 1.087
_refine_ls_hydrogen_treatment mixed
_refine_ls_matrix_type full
_refine_ls_number_parameters 200
_refine_ls_number_reflns 2466
_refine_ls_number_restraints 3
_refine_ls_restrained_S_all 1.086
_refine_ls_R_factor_all 0.0466
_refine_ls_R_factor_gt 0.0367
_refine_ls_shift/su_max 0.000
_refine_ls_shift/su_mean 0.000
_refine_ls_structure_factor_coef Fsqd
_refine_ls_weighting_details 'w=1/[\s^2^(Fo^2^)+(0.0800P)^2^+0.0400P] where P=(Fo^2^+2Fc^2^)/3'
_refine_ls_weighting_scheme calc
_refine_ls_wR_factor_gt 0.1106
_refine_ls_wR_factor_ref 0.1181
_reflns_Friedel_coverage 0.000
_reflns_Friedel_fraction_full .
_reflns_Friedel_fraction_max .
_reflns_number_gt 2029
_reflns_number_total 2466
_reflns_threshold_expression 'I > 2\s(I)'
_cod_data_source_file suppl_j_ncrs-2021-0465_suppl.cif
_cod_data_source_block 1
_cod_original_sg_symbol_H-M 'P 21/n'
_cod_database_code 8105187
_shelx_shelxl_version_number 2018/3
_shelx_space_group_comment
; 
The symmetry employed for this shelxl refinement is uniquely defined 
by the following loop, which should always be used as a source of 
symmetry information in preference to the above space-group names. 
They are only intended as comments. 
;
_shelx_estimated_absorpt_t_min 0.931
_shelx_estimated_absorpt_t_max 0.944

loop_
_space_group_symop_operation_xyz
'x, y, z'
'-x+1/2, y+1/2, -z+1/2'
'-x, -y, -z'
'x-1/2, -y-1/2, z-1/2'

loop_
_atom_site_label
_atom_site_type_symbol
_atom_site_fract_x
_atom_site_fract_y
_atom_site_fract_z
_atom_site_U_iso_or_equiv
_atom_site_adp_type
_atom_site_occupancy
_atom_site_site_symmetry_order
_atom_site_calc_flag
_atom_site_refinement_flags_posn
_atom_site_refinement_flags_adp
_atom_site_refinement_flags_occupancy
_atom_site_disorder_assembly
_atom_site_disorder_group
C1 C 0.45501(15) 0.30698(11) 0.49765(15) 0.0280(4) Uani 1 1 d . . . . .
C2 C 0.57322(15) 0.32606(11) 0.58459(15) 0.0297(4) Uani 1 1 d . . . . .
H2 H 0.650819 0.286353 0.587292 0.036 Uiso 1 1 calc R U . . .
C3 C 0.57452(16) 0.40433(11) 0.66683(15) 0.0324(4) Uani 1 1 d . . . . .
C4 C 0.45907(18) 0.46345(13) 0.66320(17) 0.0394(4) Uani 1 1 d . . . . .
H4 H 0.459656 0.515381 0.719725 0.047 Uiso 1 1 calc R U . . .
C5 C 0.34346(18) 0.44508(13) 0.57564(17) 0.0409(4) Uani 1 1 d . . . . .
H5 H 0.266548 0.485511 0.572262 0.049 Uiso 1 1 calc R U . . .
C6 C 0.34051(16) 0.36731(13) 0.49281(16) 0.0349(4) Uani 1 1 d . . . . .
H6 H 0.261935 0.355388 0.433914 0.042 Uiso 1 1 calc R U . . .
C7 C 0.44727(15) 0.22489(11) 0.40575(15) 0.0289(4) Uani 1 1 d . . . . .
C8 C 0.62926(16) 0.00972(11) 0.37641(15) 0.0316(4) Uani 1 1 d . . . . .
H8 H 0.691870 0.014761 0.451346 0.038 Uiso 1 1 calc R U . . .
C9 C 0.63853(16) -0.07203(11) 0.29098(15) 0.0314(4) Uani 1 1 d . . . . .
C10 C 0.74147(18) -0.14351(12) 0.31941(17) 0.0392(4) Uani 1 1 d . . . . .
C11 C 0.7506(2) -0.22351(14) 0.2418(2) 0.0505(5) Uani 1 1 d . . . . .
H11 H 0.818605 -0.270349 0.263467 0.061 Uiso 1 1 calc R U . . .
C12 C 0.6571(2) -0.23241(15) 0.1318(2) 0.0544(5) Uani 1 1 d . . . . .
H12 H 0.661946 -0.286193 0.079184 0.065 Uiso 1 1 calc R U . . .
C13 C 0.55722(19) -0.16373(14) 0.0982(2) 0.0502(5) Uani 1 1 d . . . . .
H13 H 0.496027 -0.170647 0.022624 0.060 Uiso 1 1 calc R U . . .
C14 C 0.54684(17) -0.08356(12) 0.17673(17) 0.0373(4) Uani 1 1 d . . . . .
Cl1 Cl 0.86153(6) -0.13198(4) 0.45584(5) 0.0654(2) Uani 1 1 d . . . . .
N1 N 0.53422(13) 0.14968(9) 0.43621(13) 0.0295(3) Uani 1 1 d . . . . .
H1 H 0.587676 0.148490 0.508467 0.035 Uiso 1 1 calc R U . . .
N2 N 0.53606(14) 0.07495(9) 0.34998(12) 0.0317(3) Uani 1 1 d . . . . .
O1 O 0.68933(13) 0.42826(9) 0.75131(12) 0.0462(4) Uani 1 1 d . . . . .
H1A H 0.742272 0.381724 0.760737 0.069 Uiso 1 1 calc R U . . .
O2 O 0.36418(12) 0.22458(8) 0.30501(11) 0.0416(3) Uani 1 1 d . . . . .
O3 O 0.44661(13) -0.01869(10) 0.13772(12) 0.0501(4) Uani 1 1 d . . . . .
H3 H 0.444725 0.022850 0.193253 0.075 Uiso 1 1 calc R U . . .
O4 O 0.25017(16) 0.38138(10) 0.14667(13) 0.0536(4) Uani 1 1 d D . . . .
H4A H 0.263(2) 0.4353(5) 0.1858(14) 0.069(7) Uiso 1 1 d D . . . .
H4B H 0.2904(19) 0.3394(8) 0.1980(13) 0.070(7) Uiso 1 1 d D . . . .

loop_
_atom_site_aniso_label
_atom_site_aniso_U_11
_atom_site_aniso_U_22
_atom_site_aniso_U_33
_atom_site_aniso_U_23
_atom_site_aniso_U_13
_atom_site_aniso_U_12
C1 0.0305(8) 0.0224(8) 0.0308(8) 0.0011(6) 0.0029(6) 0.0005(6)
C2 0.0305(8) 0.0221(8) 0.0349(9) -0.0004(6) -0.0010(6) 0.0049(6)
C3 0.0386(9) 0.0261(8) 0.0306(8) 0.0008(7) -0.0020(7) -0.0007(7)
C4 0.0496(10) 0.0314(9) 0.0374(9) -0.0083(7) 0.0065(8) 0.0082(8)
C5 0.0377(9) 0.0396(10) 0.0458(10) -0.0035(8) 0.0077(8) 0.0137(8)
C6 0.0281(8) 0.0364(10) 0.0388(10) -0.0002(7) 0.0000(7) 0.0045(7)
C7 0.0282(8) 0.0246(8) 0.0324(9) 0.0010(6) -0.0007(7) -0.0024(6)
C8 0.0361(8) 0.0266(8) 0.0320(8) 0.0011(7) 0.0037(7) 0.0009(7)
C9 0.0357(8) 0.0251(8) 0.0353(9) 0.0009(7) 0.0114(7) -0.0023(7)
C10 0.0462(10) 0.0336(10) 0.0403(10) 0.0035(7) 0.0150(8) 0.0053(8)
C11 0.0595(11) 0.0358(11) 0.0612(13) -0.0004(9) 0.0264(10) 0.0118(9)
C12 0.0619(12) 0.0395(11) 0.0672(14) -0.0225(10) 0.0280(11) -0.0053(9)
C13 0.0446(10) 0.0509(12) 0.0565(12) -0.0231(10) 0.0122(9) -0.0106(9)
C14 0.0343(9) 0.0347(10) 0.0440(10) -0.0069(8) 0.0097(7) -0.0066(7)
Cl1 0.0751(4) 0.0660(4) 0.0511(4) 0.0030(2) -0.0058(3) 0.0337(3)
N1 0.0358(7) 0.0231(7) 0.0272(7) -0.0034(5) -0.0039(5) 0.0025(5)
N2 0.0386(7) 0.0239(7) 0.0323(7) -0.0033(6) 0.0031(6) -0.0008(6)
O1 0.0530(7) 0.0308(7) 0.0477(7) -0.0105(5) -0.0186(6) 0.0041(5)
O2 0.0450(7) 0.0317(7) 0.0418(7) -0.0041(5) -0.0156(6) 0.0021(5)
O3 0.0447(7) 0.0525(8) 0.0496(8) -0.0157(6) -0.0062(6) 0.0073(6)
O4 0.0753(9) 0.0306(7) 0.0454(8) -0.0040(6) -0.0249(7) -0.0027(6)

loop_
_atom_type_symbol
_atom_type_description
_atom_type_scat_dispersion_real
_atom_type_scat_dispersion_imag
_atom_type_scat_source
C C 0.0033 0.0016 'International Tables Vol C Tables 4.2.6.8 and 6.1.1.4'
H H 0.0000 0.0000 'International Tables Vol C Tables 4.2.6.8 and 6.1.1.4'
Cl Cl 0.1484 0.1585 'International Tables Vol C Tables 4.2.6.8 and 6.1.1.4'
N N 0.0061 0.0033 'International Tables Vol C Tables 4.2.6.8 and 6.1.1.4'
O O 0.0106 0.0060 'International Tables Vol C Tables 4.2.6.8 and 6.1.1.4'

loop_
_geom_angle_atom_site_label_1
_geom_angle_atom_site_label_2
_geom_angle_atom_site_label_3
_geom_angle
_geom_angle_site_symmetry_1
_geom_angle_site_symmetry_3
C6 C1 C2 119.89(14) . .
C6 C1 C7 117.74(13) . .
C2 C1 C7 122.35(13) . .
C3 C2 C1 119.60(14) . .
C3 C2 H2 120.2 . .
C1 C2 H2 120.2 . .
O1 C3 C2 122.05(14) . .
O1 C3 C4 117.59(14) . .
C2 C3 C4 120.33(15) . .
C5 C4 C3 119.74(15) . .
C5 C4 H4 120.1 . .
C3 C4 H4 120.1 . .
C4 C5 C6 120.65(15) . .
C4 C5 H5 119.7 . .
C6 C5 H5 119.7 . .
C5 C6 C1 119.78(15) . .
C5 C6 H6 120.1 . .
C1 C6 H6 120.1 . .
O2 C7 N1 120.91(14) . .
O2 C7 C1 121.85(13) . .
N1 C7 C1 117.23(13) . .
N2 C8 C9 120.88(15) . .
N2 C8 H8 119.6 . .
C9 C8 H8 119.6 . .
C14 C9 C10 116.91(15) . .
C14 C9 C8 122.11(14) . .
C10 C9 C8 120.99(15) . .
C11 C10 C9 122.32(18) . .
C11 C10 Cl1 118.21(15) . .
C9 C10 Cl1 119.47(13) . .
C12 C11 C10 118.64(18) . .
C12 C11 H11 120.7 . .
C10 C11 H11 120.7 . .
C13 C12 C11 121.32(17) . .
C13 C12 H12 119.3 . .
C11 C12 H12 119.3 . .
C12 C13 C14 120.21(18) . .
C12 C13 H13 119.9 . .
C14 C13 H13 119.9 . .
O3 C14 C13 117.10(16) . .
O3 C14 C9 122.32(15) . .
C13 C14 C9 120.57(16) . .
C7 N1 N2 118.95(13) . .
C7 N1 H1 120.5 . .
N2 N1 H1 120.5 . .
C8 N2 N1 117.15(13) . .
C3 O1 H1A 109.5 . .
C14 O3 H3 109.5 . .
H4A O4 H4B 105.18(17) . .

loop_
_geom_bond_atom_site_label_1
_geom_bond_atom_site_label_2
_geom_bond_distance
_geom_bond_site_symmetry_2
C1 C6 1.386(2) .
C1 C2 1.392(2) .
C1 C7 1.483(2) .
C2 C3 1.382(2) .
C2 H2 0.9300 .
C3 O1 1.3685(19) .
C3 C4 1.384(2) .
C4 C5 1.376(3) .
C4 H4 0.9300 .
C5 C6 1.379(2) .
C5 H5 0.9300 .
C6 H6 0.9300 .
C7 O2 1.2412(18) .
C7 N1 1.348(2) .
C8 N2 1.280(2) .
C8 C9 1.452(2) .
C8 H8 0.9300 .
C9 C14 1.404(2) .
C9 C10 1.407(2) .
C10 C11 1.382(3) .
C10 Cl1 1.7284(19) .
C11 C12 1.375(3) .
C11 H11 0.9300 .
C12 C13 1.368(3) .
C12 H12 0.9300 .
C13 C14 1.392(2) .
C13 H13 0.9300 .
C14 O3 1.345(2) .
N1 N2 1.3742(18) .
N1 H1 0.8600 .
O1 H1A 0.8200 .
O3 H3 0.8200 .
O4 H4A 0.8498(10) .
O4 H4B 0.8499(10) .

loop_
_geom_hbond_atom_site_label_D
_geom_hbond_atom_site_label_H
_geom_hbond_atom_site_label_A
_geom_hbond_distance_DH
_geom_hbond_distance_HA
_geom_hbond_distance_DA
_geom_hbond_angle_DHA
_geom_hbond_site_symmetry_A
_geom_hbond_publ_flag
O4 H4B O2 0.8499(10) 2.015(3) 2.8573(18) 170.9(16) . yes
O4 H4A O1 0.8498(10) 2.026(4) 2.8643(17) 169.0(19) 3_666 yes
O3 H3 N2 0.82 1.90 2.6216(18) 145.8 . yes
O1 H1A O2 0.82 1.90 2.7175(16) 172.8 4_666 yes
N1 H1 O4 0.86 2.04 2.8667(19) 161.8 4_666 yes
C8 H8 O4 0.93 2.50 3.286(2) 141.8 4_666 yes
C2 H2 O4 0.93 2.55 3.354(2) 145.1 4_666 yes
O4 H4B O2 0.8499(10) 2.015(3) 2.8573(18) 170.9(16) . yes
O4 H4A O1 0.8498(10) 2.026(4) 2.8643(17) 169.0(19) 3_666 yes
O3 H3 N2 0.82 1.90 2.6216(18) 145.8 . yes
O1 H1A O2 0.82 1.90 2.7175(16) 172.8 4_666 yes
N1 H1 O4 0.86 2.04 2.8667(19) 161.8 4_666 yes
C8 H8 O4 0.93 2.50 3.286(2) 141.8 4_666 yes
C2 H2 O4 0.93 2.55 3.354(2) 145.1 4_666 yes
O4 H4B O2 0.8499(10) 2.015(3) 2.8573(18) 170.9(16) . yes
O4 H4A O1 0.8498(10) 2.026(4) 2.8643(17) 169.0(19) 3_666 yes
O3 H3 N2 0.82 1.90 2.6216(18) 145.8 . yes
O1 H1A O2 0.82 1.90 2.7175(16) 172.8 4_666 yes
N1 H1 O4 0.86 2.04 2.8667(19) 161.8 4_666 yes
C8 H8 O4 0.93 2.50 3.286(2) 141.8 4_666 yes
C2 H2 O4 0.93 2.55 3.354(2) 145.1 4_666 yes
O4 H4B O2 0.8499(10) 2.015(3) 2.8573(18) 170.9(16) . yes
O4 H4A O1 0.8498(10) 2.026(4) 2.8643(17) 169.0(19) 3_666 yes
O3 H3 N2 0.82 1.90 2.6216(18) 145.8 . yes
O1 H1A O2 0.82 1.90 2.7175(16) 172.8 4_666 yes
N1 H1 O4 0.86 2.04 2.8667(19) 161.8 4_666 yes
C8 H8 O4 0.93 2.50 3.286(2) 141.8 4_666 yes
C2 H2 O4 0.93 2.55 3.354(2) 145.1 4_666 yes
C2 H2 O4 0.93 2.55 3.354(2) 145.1 4_666 yes
C8 H8 O4 0.93 2.50 3.286(2) 141.8 4_666 yes
N1 H1 O4 0.86 2.04 2.8667(19) 161.8 4_666 yes
O1 H1A O2 0.82 1.90 2.7175(16) 172.8 4_666 yes
O3 H3 N2 0.82 1.90 2.6216(18) 145.8 . yes
O4 H4A O1 0.8498(10) 2.026(4) 2.8643(17) 169.0(19) 3_666 yes
O4 H4B O2 0.8499(10) 2.015(3) 2.8573(18) 170.9(16) . yes
C2 H2 O4 0.93 2.55 3.354(2) 145.1 4_666 yes
C8 H8 O4 0.93 2.50 3.286(2) 141.8 4_666 yes
N1 H1 O4 0.86 2.04 2.8667(19) 161.8 4_666 yes
O1 H1A O2 0.82 1.90 2.7175(16) 172.8 4_666 yes
O3 H3 N2 0.82 1.90 2.6216(18) 145.8 . yes
O4 H4A O1 0.8498(10) 2.026(4) 2.8643(17) 169.0(19) 3_666 yes
O4 H4B O2 0.8499(10) 2.015(3) 2.8573(18) 170.9(16) . yes
C2 H2 O4 0.93 2.55 3.354(2) 145.1 4_666 yes
C8 H8 O4 0.93 2.50 3.286(2) 141.8 4_666 yes
N1 H1 O4 0.86 2.04 2.8667(19) 161.8 4_666 yes
O1 H1A O2 0.82 1.90 2.7175(16) 172.8 4_666 yes
O3 H3 N2 0.82 1.90 2.6216(18) 145.8 . yes
O4 H4A O1 0.8498(10) 2.026(4) 2.8643(17) 169.0(19) 3_666 yes
O4 H4B O2 0.8499(10) 2.015(3) 2.8573(18) 170.9(16) . yes
C2 H2 O4 0.93 2.55 3.354(2) 145.1 4_666 yes
C8 H8 O4 0.93 2.50 3.286(2) 141.8 4_666 yes
N1 H1 O4 0.86 2.04 2.8667(19) 161.8 4_666 yes
O1 H1A O2 0.82 1.90 2.7175(16) 172.8 4_666 yes
O3 H3 N2 0.82 1.90 2.6216(18) 145.8 . yes
O4 H4A O1 0.8498(10) 2.026(4) 2.8643(17) 169.0(19) 3_666 yes
O4 H4B O2 0.8499(10) 2.015(3) 2.8573(18) 170.9(16) . yes

loop_
_geom_torsion_atom_site_label_1
_geom_torsion_atom_site_label_2
_geom_torsion_atom_site_label_3
_geom_torsion_atom_site_label_4
_geom_torsion
_geom_torsion_site_symmetry_1
_geom_torsion_site_symmetry_2
_geom_torsion_site_symmetry_3
_geom_torsion_site_symmetry_4
C6 C1 C2 C3 1.0(2) . . . .
C7 C1 C2 C3 179.28(14) . . . .
C1 C2 C3 O1 -177.87(14) . . . .
C1 C2 C3 C4 0.1(2) . . . .
O1 C3 C4 C5 176.91(16) . . . .
C2 C3 C4 C5 -1.2(3) . . . .
C3 C4 C5 C6 1.1(3) . . . .
C4 C5 C6 C1 0.0(3) . . . .
C2 C1 C6 C5 -1.0(2) . . . .
C7 C1 C6 C5 -179.42(15) . . . .
C6 C1 C7 O2 21.2(2) . . . .
C2 C1 C7 O2 -157.10(15) . . . .
C6 C1 C7 N1 -158.47(14) . . . .
C2 C1 C7 N1 23.2(2) . . . .
N2 C8 C9 C14 -0.1(2) . . . .
N2 C8 C9 C10 179.58(15) . . . .
C14 C9 C10 C11 -2.1(2) . . . .
C8 C9 C10 C11 178.22(15) . . . .
C14 C9 C10 Cl1 177.91(12) . . . .
C8 C9 C10 Cl1 -1.8(2) . . . .
C9 C10 C11 C12 1.2(3) . . . .
Cl1 C10 C11 C12 -178.83(14) . . . .
C10 C11 C12 C13 0.5(3) . . . .
C11 C12 C13 C14 -1.1(3) . . . .
C12 C13 C14 O3 179.77(16) . . . .
C12 C13 C14 C9 0.1(3) . . . .
C10 C9 C14 O3 -178.23(15) . . . .
C8 C9 C14 O3 1.5(2) . . . .
C10 C9 C14 C13 1.4(2) . . . .
C8 C9 C14 C13 -178.87(15) . . . .
O2 C7 N1 N2 4.2(2) . . . .
C1 C7 N1 N2 -176.11(13) . . . .
C9 C8 N2 N1 179.76(12) . . . .
C7 N1 N2 C8 173.23(13) . . . .
